data_9010104
loop_
_publ_author_name
'Grew, E. S.'
'Armbruster, T.'
'Medenbach, O.'
'Yates, M. G.'
'Carson, C. J.'

_publ_section_title
;
 Stornesite-(Y), (Y, Ca)Vacancy2Na6(Ca,Na)8(Mg,Fe)43(PO4)36, the first
 terrestrial Mg-dominant member of the fillowite group, from granulite-facies
 paragneiss in the Larsemann Hills, Prydz Bay, East Antarctica
 Note: Isostructural with chladniite
;
_journal_name_full 'American Mineralogist'
_journal_page_first 1412
_journal_page_last 1424
_journal_paper_doi 10.2138/am.2006.2219
_journal_volume 91
_journal_year 2006
_chemical_compound_source 'Larsemann Hills, Prydz Bay, East Antarctica'
_chemical_formula_sum 'Ca5.107 Fe11.19 Mg31.81 Na9.282 O144 P36 Y0.677 Yb0.06'
_chemical_name_mineral Stornesite-(Y)
_space_group_IT_number 148
_symmetry_space_group_name_Hall '-R 3'
_symmetry_space_group_name_H-M 'R -3 :H'
_cell_angle_alpha 90
_cell_angle_beta 90
_cell_angle_gamma 120
_cell_length_a 14.9628
_cell_length_b 14.9628
_cell_length_c 42.756
_cell_formula_units_Z 3
_cell_volume 8289.979
_database_code_amcsd 0004225
_exptl_crystal_density_diffrn 3.188
_cod_original_sg_symbol_H-M 'R -3'
_cod_original_formula_sum 'Y.677 Ca5.107 Yb.06 Na9.282 Mg31.81 Fe11.19 P36 O144'
_cod_database_code 9010104

loop_
_space_group_symop_operation_xyz
x,y,z
2/3+x,1/3+y,1/3+z
1/3+x,2/3+y,2/3+z
y,-x+y,-z
2/3+y,1/3-x+y,1/3-z
1/3+y,2/3-x+y,2/3-z
-x+y,-x,z
2/3-x+y,1/3-x,1/3+z
1/3-x+y,2/3-x,2/3+z
-x,-y,-z
2/3-x,1/3-y,1/3-z
1/3-x,2/3-y,2/3-z
-y,x-y,z
2/3-y,1/3+x-y,1/3+z
1/3-y,2/3+x-y,2/3+z
x-y,x,-z
2/3+x-y,1/3+x,1/3-z
1/3+x-y,2/3+x,2/3-z

loop_
_atom_site_aniso_label
_atom_site_aniso_U_11
_atom_site_aniso_U_22
_atom_site_aniso_U_33
_atom_site_aniso_U_12
_atom_site_aniso_U_13
_atom_site_aniso_U_23
Y2 0.00820 0.00820 0.00800 0.00410 0.00000 0.00000
CaY2 0.00820 0.00820 0.00800 0.00410 0.00000 0.00000
YbY2 0.00820 0.00820 0.00800 0.00410 0.00000 0.00000
Na1 0.04700 0.04100 0.02200 0.03700 0.00500 0.00800
Ca1 0.01000 0.02300 0.01400 0.00600 -0.00060 0.00180
NaCa1 0.01000 0.02300 0.01400 0.00600 -0.00060 0.00180
Ca2 0.01600 0.01600 0.01900 0.00790 0.00000 0.00000
NaCa2 0.01600 0.01600 0.01900 0.00790 0.00000 0.00000
O1 0.02400 0.01300 0.01900 0.01200 -0.00400 -0.00100
O2 0.01200 0.01300 0.01500 0.00500 0.00200 0.00300
O3 0.01200 0.01500 0.01500 0.00600 0.00500 0.00200
O4 0.01800 0.01700 0.01000 0.00800 0.00000 0.00000
O5 0.01400 0.01900 0.02700 0.01100 -0.00300 0.00000
O6 0.00800 0.01300 0.01000 0.00200 0.00000 -0.00300
O7 0.03900 0.04200 0.02300 0.03200 -0.01100 -0.02100
O8 0.01800 0.01400 0.02200 0.00600 -0.00600 -0.00100
O9 0.01600 0.01600 0.01700 0.01100 0.00200 0.00200
O10 0.02500 0.02000 0.03400 0.00600 0.01400 -0.00400
O11 0.02900 0.02900 0.03500 0.01900 -0.02000 -0.01200
O12 0.00900 0.01100 0.02000 0.00400 0.00200 -0.00200
O13 0.01400 0.01300 0.02300 0.00800 0.00000 0.00200
O14 0.01300 0.01300 0.01500 0.00500 0.00500 -0.00100
O15 0.01300 0.01600 0.01500 0.00600 0.00100 0.00200
O16 0.01600 0.01500 0.01300 0.00700 0.00100 -0.00100
O17 0.01400 0.01800 0.01300 0.01100 -0.00100 0.00400
O18 0.01100 0.01300 0.01100 0.00500 -0.00100 -0.00200
O19 0.01100 0.01400 0.01200 0.00700 0.00200 0.00200
O20 0.01900 0.01200 0.01000 0.00700 0.00200 0.00300
O21 0.01300 0.00900 0.01400 0.00200 0.00100 -0.00200
O22 0.01400 0.01500 0.00800 0.01000 0.00100 0.00000
O23 0.01500 0.02300 0.01300 0.00700 -0.00100 0.00300
O24 0.01800 0.01500 0.01300 0.01100 0.00300 0.00300

loop_
_atom_site_label
_atom_site_fract_x
_atom_site_fract_y
_atom_site_fract_z
_atom_site_occupancy
_atom_site_U_iso_or_equiv
Y2 0.00000 0.00000 0.00000 0.67700 0.00823
CaY2 0.00000 0.00000 0.00000 0.26300 0.00823
YbY2 0.00000 0.00000 0.00000 0.06000 0.00823
NaX 0.00000 0.00000 0.17600 0.06300 0.01013
Na1 -0.41080 -0.09410 0.16822 1.00000 0.03052
Ca1 0.02630 -0.26800 0.00022 0.58100 0.01672
NaCa1 0.02630 -0.26800 0.00022 0.41900 0.01672
Ca2 0.66667 0.33333 0.08913 0.67900 0.01697
NaCa2 0.66667 0.33333 0.08913 0.32100 0.01697
Mg1 0.00000 0.00000 0.10570 0.97300 0.01267
Fe1 0.00000 0.00000 0.10570 0.02700 0.01267
Mg2 0.66667 0.33333 0.00830 0.96700 0.01013
Fe2 0.66667 0.33333 0.00830 0.03300 0.01013
Mg3 0.33333 0.66667 0.06300 1.00000 0.01659
Mg4 -0.53930 -0.11010 0.03880 0.54500 0.01431
Fe4 -0.53930 -0.11010 0.03880 0.45500 0.01431
Mg5 -0.68000 -0.00270 0.08198 0.88800 0.01013
Fe5 -0.68000 -0.00270 0.08198 0.11200 0.01013
Mg6 -0.10890 0.11160 0.13588 0.66900 0.01634
Fe6 -0.10890 0.11160 0.13588 0.33100 0.01634
Mg7 -0.25300 0.17580 0.05190 0.72000 0.01343
Fe7 -0.25300 0.17580 0.05190 0.28000 0.01343
Mg8 -0.32930 -0.06770 0.08584 0.62600 0.01026
Fe8 -0.32930 -0.06770 0.08584 0.37400 0.01026
Mg9 -0.42360 0.08100 0.12567 0.79200 0.01874
Fe9 -0.42360 0.08100 0.12567 0.20800 0.01874
Fe10 0.00000 0.00000 0.50000 0.51000 0.00633
Mg10 0.00000 0.00000 0.50000 0.49000 0.00633
P1 0.53290 0.11620 0.03848 1.00000 0.01001
P2 0.44600 0.20700 0.12282 1.00000 0.01165
P3 0.19710 0.11650 0.05547 1.00000 0.01165
P4 0.12300 0.24290 0.13363 1.00000 0.01102
P5 0.18980 0.43480 0.02793 1.00000 0.00874
P6 0.12760 0.56940 0.11069 1.00000 0.01026
O1 0.55740 0.03500 0.05090 1.00000 0.01773
O2 0.63900 0.21830 0.03930 1.00000 0.01393
O3 0.45580 0.12890 0.05900 1.00000 0.01431
O4 0.49020 0.09330 0.00510 1.00000 0.01520
O5 0.53710 0.18900 0.12410 1.00000 0.01900
O6 0.34320 0.10910 0.11460 1.00000 0.01153
O7 0.43060 0.25110 0.15280 1.00000 0.02913
O8 0.47210 0.29320 0.09800 1.00000 0.01900
O9 0.24710 0.05020 0.05040 1.00000 0.01482
O10 0.13510 0.08790 0.08560 1.00000 0.02913
O11 0.13730 0.11580 0.02650 1.00000 0.02913
O12 0.28670 0.23230 0.05930 1.00000 0.01393
O13 0.22650 0.24350 0.13120 1.00000 0.01646
O14 0.03460 0.13090 0.13470 1.00000 0.01418
O15 0.11870 0.29910 0.10380 1.00000 0.01520
O16 0.12520 0.30320 0.16270 1.00000 0.01520
O17 0.25660 0.39920 0.04510 1.00000 0.01406
O18 0.16190 0.38250 -0.00430 1.00000 0.01254
O19 0.08930 0.40950 0.04480 1.00000 0.01191
O20 0.25310 0.55390 0.02540 1.00000 0.01393
O21 0.04400 0.45400 0.11010 1.00000 0.01355
O22 0.19090 0.60390 0.08010 1.00000 0.01153
O23 0.19530 0.59380 0.13930 1.00000 0.01773
O24 0.06310 0.62570 0.11280 1.00000 0.01393

loop_
_cod_related_entry_id
_cod_related_entry_database
_cod_related_entry_code
1 AMCSD 0004225
